data_7060314
loop_
_publ_author_name
'Surov, Artem O.'
'Voronin, Alexander P.'
'Vasilev, Nikita A.'
'Ilyukhin, Andrey B.'
'Perlovich, German L.'

_publ_section_title
;
 Novel cocrystals of the potent 1,2,4-thiadiazole-based neuroprotector
 with carboxylic acids: virtual screening, crystal structures and
 solubility performance
;
_journal_issue 6
_journal_name_full 'New Journal of Chemistry'
_journal_page_first 3034
_journal_page_last 3047
_journal_paper_doi 10.1039/D0NJ05644H
_journal_volume 45
_journal_year 2021
_chemical_formula_moiety 'C11 H13 N3 O S, C8 H8 O4'
_chemical_formula_sum 'C19 H21 N3 O5 S'
_chemical_formula_weight 403.45
_space_group_IT_number 14
_space_group_name_Hall '-P 2yn'
_space_group_name_H-M_alt 'P 1 21/n 1'
_symmetry_cell_setting monoclinic
_symmetry_Int_Tables_number 14
_symmetry_space_group_name_Hall '-P 2yn'
_symmetry_space_group_name_H-M 'P 1 21/n 1'
_atom_sites_solution_hydrogens mixed
_audit_conform_dict_location ftp://ftp.iucr.org/pub/cif_core.dic
_audit_conform_dict_name cif_core.dic
_audit_conform_dict_version 2.4.3
_audit_creation_date 2021-01-14T08:28:51-00:00
_audit_creation_method 'WinGX routine CIF_UPDATE'
_audit_update_record
;
2021-01-14 deposited with the CCDC.	2021-01-19 downloaded from the CCDC.
;
_cell_angle_alpha 90
_cell_angle_beta 101.160(3)
_cell_angle_gamma 90
_cell_formula_units_Z 8
_cell_length_a 13.4199(5)
_cell_length_b 21.9195(10)
_cell_length_c 13.5946(6)
_cell_measurement_reflns_used 9900
_cell_measurement_temperature 150(2)
_cell_measurement_theta_max 69.94
_cell_measurement_theta_min 3.88
_cell_volume 3923.3(3)
_computing_cell_refinement 'Bruker SAINT'
_computing_data_collection 'Bruker APEX3'
_computing_data_reduction 'Bruker SAINT'
_computing_molecular_graphics 'Bruker SHELXTL'
_computing_publication_material 'Bruker SHELXTL'
_computing_structure_refinement 'SHELXL-2018/3 (Sheldrick, 2018)'
_computing_structure_solution 'SHELXS-2018 (Sheldrick, 2015)'
_diffrn_ambient_temperature 150(2)
_diffrn_measured_fraction_theta_full 0.99
_diffrn_measured_fraction_theta_max 0.985
_diffrn_measurement_device_type 'Bruker AXS D8 VENTURE PHOTON III C14 IuS 3.0'
_diffrn_measurement_method '\w scans'
_diffrn_radiation_monochromator graphite
_diffrn_radiation_type CuK\a
_diffrn_radiation_wavelength 1.54178
_diffrn_reflns_av_R_equivalents 0.0674
_diffrn_reflns_av_unetI/netI 0.0535
_diffrn_reflns_Laue_measured_fraction_full 0.99
_diffrn_reflns_Laue_measured_fraction_max 0.985
_diffrn_reflns_limit_h_max 15
_diffrn_reflns_limit_h_min -16
_diffrn_reflns_limit_k_max 26
_diffrn_reflns_limit_k_min -26
_diffrn_reflns_limit_l_max 16
_diffrn_reflns_limit_l_min -16
_diffrn_reflns_number 30859
_diffrn_reflns_point_group_measured_fraction_full 0.99
_diffrn_reflns_point_group_measured_fraction_max 0.985
_diffrn_reflns_theta_full 67.679
_diffrn_reflns_theta_max 70.196
_diffrn_reflns_theta_min 4.694
_diffrn_standards_number 0
_exptl_absorpt_coefficient_mu 1.78
_exptl_absorpt_correction_T_max 0.7533
_exptl_absorpt_correction_T_min 0.4156
_exptl_absorpt_correction_type multi-scan
_exptl_absorpt_process_details
;
 SADABS 2016/2: Krause, L., Herbst-Irmer, R., Sheldrick G.M. & Stalke D.,
 J. Appl. Cryst. 48 (2015) 3-10
;
_exptl_crystal_colour colourless
_exptl_crystal_density_diffrn 1.366
_exptl_crystal_description plate
_exptl_crystal_F_000 1696
_exptl_crystal_size_max 0.4
_exptl_crystal_size_mid 0.32
_exptl_crystal_size_min 0.06
_refine_diff_density_max 0.769
_refine_diff_density_min -0.722
_refine_diff_density_rms 0.066
_refine_ls_extinction_method none
_refine_ls_goodness_of_fit_ref 0.961
_refine_ls_hydrogen_treatment constr
_refine_ls_matrix_type full
_refine_ls_number_parameters 537
_refine_ls_number_reflns 7358
_refine_ls_number_restraints 35
_refine_ls_restrained_S_all 0.963
_refine_ls_R_factor_all 0.0963
_refine_ls_R_factor_gt 0.0746
_refine_ls_shift/su_max 0
_refine_ls_shift/su_mean 0
_refine_ls_structure_factor_coef Fsqd
_refine_ls_weighting_details 'w=1/[\s^2^(Fo^2^)+(0.1000P)^2^+10.0000P] where P=(Fo^2^+2Fc^2^)/3'
_refine_ls_weighting_scheme calc
_refine_ls_wR_factor_gt 0.1934
_refine_ls_wR_factor_ref 0.21
_reflns_Friedel_coverage 0
_reflns_number_gt 5736
_reflns_number_total 7358
_reflns_threshold_expression 'I > 2\s(I)'
_cod_data_source_file d0nj05644h2.cif
_cod_data_source_block TDZH_VA
_cod_depositor_comments 'Adding full bibliography for 7060311--7060315.cif.'
_cod_original_sg_symbol_H-M 'P 21/n'
_cod_database_code 7060314
_shelx_estimated_absorpt_t_min 0.536
_shelx_estimated_absorpt_t_max 0.901

loop_
_symmetry_equiv_pos_as_xyz
'x, y, z'
'-x+1/2, y+1/2, -z+1/2'
'-x, -y, -z'
'x-1/2, -y-1/2, z-1/2'

loop_
_atom_site_label
_atom_site_type_symbol
_atom_site_fract_x
_atom_site_fract_y
_atom_site_fract_z
_atom_site_U_iso_or_equiv
_atom_site_adp_type
_atom_site_occupancy
_atom_site_site_symmetry_order
_atom_site_calc_flag
_atom_site_refinement_flags_posn
_atom_site_refinement_flags_adp
_atom_site_refinement_flags_occupancy
_atom_site_disorder_assembly
_atom_site_disorder_group
S1 S 0.26735(6) 0.46505(5) 0.87783(7) 0.0396(3) Uani 1 1 d . . . . .
O1 O 0.3612(3) 0.64529(17) 0.7133(3) 0.0783(11) Uani 1 1 d . . . . .
H1 H 0.386378 0.610828 0.703056 0.094 Uiso 1 1 d R U . . .
O3 O 1.07699(18) 0.60269(14) 0.8737(2) 0.0445(7) Uani 1 1 d . . . . .
H3 H 1.11749 0.570148 0.869337 0.053 Uiso 1 1 d R U . . .
O4 O 0.61363(17) 0.56469(12) 0.8721(2) 0.0372(6) Uani 1 1 d . . . . .
H4 H 0.546839 0.54883 0.865152 0.045 Uiso 1 1 d R U . . .
O5 O 0.65776(19) 0.46657(13) 0.8676(2) 0.0408(7) Uani 1 1 d . . . . .
O6 O 1.03950(18) 0.47998(13) 0.8703(2) 0.0379(6) Uani 1 1 d . . . . .
O7 O 0.97234(17) 0.59544(12) 0.37467(19) 0.0350(6) Uani 1 1 d . . . . .
H5 H 1.018615 0.570156 0.372518 0.042 Uiso 1 1 d R U . . .
O8 O 0.50947(18) 0.55465(12) 0.3756(2) 0.0440(7) Uani 1 1 d . . . . .
H6 H 0.457559 0.538272 0.378506 0.053 Uiso 1 1 d R U . . .
O9 O 0.55408(19) 0.45794(12) 0.3691(2) 0.0466(7) Uani 1 1 d . . . . .
O10 O 0.93847(17) 0.47358(12) 0.3775(2) 0.0347(6) Uani 1 1 d . . . . .
N1 N 0.2545(2) 0.54056(17) 0.8786(2) 0.0410(8) Uani 1 1 d . . . . .
N2 N 0.4260(2) 0.52856(15) 0.8846(2) 0.0348(7) Uani 1 1 d . . . . .
N3 N 0.4616(2) 0.42438(15) 0.8791(2) 0.0358(7) Uani 1 1 d . . . . .
H7 H 0.526565 0.433432 0.887186 0.043 Uiso 1 1 calc R U . . .
C1 C 0.3441(3) 0.5658(2) 0.8831(3) 0.0394(9) Uani 1 1 d . . . . .
C2 C 0.3966(2) 0.47075(18) 0.8819(3) 0.0311(8) Uani 1 1 d . . . . .
C3 C 0.3565(3) 0.6334(2) 0.8875(3) 0.0519(12) Uani 1 1 d . . . . .
H3A H 0.394654 0.644652 0.954914 0.062 Uiso 1 1 calc R U . . .
H3B H 0.288373 0.65232 0.879359 0.062 Uiso 1 1 calc R U . . .
C4 C 0.4111(3) 0.6605(2) 0.8091(4) 0.0598(14) Uani 1 1 d . . . . .
H4A H 0.481139 0.642851 0.819817 0.072 Uiso 1 1 calc R U . . .
C5 C 0.4202(5) 0.7292(3) 0.8172(6) 0.094(2) Uani 1 1 d . . . . .
H5A H 0.455504 0.740283 0.884847 0.141 Uiso 1 1 calc R U . . .
H5B H 0.458808 0.744299 0.767981 0.141 Uiso 1 1 calc R U . . .
H5C H 0.352261 0.747382 0.804058 0.141 Uiso 1 1 calc R U . . .
C6 C 0.4343(3) 0.36255(19) 0.8644(3) 0.0396(9) Uani 1 1 d . . . . .
C7 C 0.4836(4) 0.3277(2) 0.8051(4) 0.0589(13) Uani 1 1 d . . . . .
H7A H 0.538215 0.344177 0.778434 0.071 Uiso 1 1 calc R U . . .
C8 C 0.4522(6) 0.2672(3) 0.7844(6) 0.093(2) Uani 1 1 d . . . . .
H8A H 0.484606 0.242651 0.742393 0.112 Uiso 1 1 calc R U . . .
C9 C 0.3741(6) 0.2436(3) 0.8251(7) 0.110(3) Uani 1 1 d . . . . .
H9A H 0.351778 0.202989 0.809844 0.132 Uiso 1 1 calc R U . . .
C10 C 0.3292(5) 0.2780(3) 0.8868(8) 0.116(3) Uani 1 1 d . . . . .
H10A H 0.276389 0.260833 0.915518 0.139 Uiso 1 1 calc R U . . .
C11 C 0.3584(4) 0.3366(3) 0.9081(5) 0.0695(15) Uani 1 1 d . . . . .
H11A H 0.327214 0.359938 0.952754 0.083 Uiso 1 1 calc R U . . .
S2 S 0.1629(3) 0.45358(11) 0.3804(3) 0.0244(14) Uani 0.65 1 d . . P A 1
N4 N 0.1501(9) 0.5288(6) 0.3664(3) 0.0269(14) Uani 0.65 1 d . . P A 1
N5 N 0.3190(6) 0.5135(4) 0.3640(3) 0.0284(14) Uani 0.65 1 d . . P A 1
N6 N 0.3591(9) 0.4069(6) 0.3830(5) 0.029(3) Uani 0.65 1 d . . P A 1
H8 H 0.423916 0.419575 0.383973 0.035 Uiso 0.65 1 d R U P A 1
C12 C 0.2387(5) 0.5530(3) 0.3590(3) 0.0267(13) Uani 0.65 1 d D . P A 1
C13 C 0.2868(10) 0.4527(5) 0.3767(3) 0.029(3) Uani 0.65 1 d . . P A 1
O2 O 0.2664(4) 0.6511(3) 0.5155(4) 0.0407(12) Uiso 0.5 1 d D . P A 1
H2 H 0.297532 0.649098 0.580294 0.049 Uiso 0.5 1 d R U P A 1
C14 C 0.2522(4) 0.6184(3) 0.3459(4) 0.0304(12) Uiso 0.5 1 d D . P A 1
H14A H 0.221134 0.639755 0.286186 0.036 Uiso 0.5 1 d R U P A 1
H14B H 0.221134 0.639755 0.286186 0.036 Uiso 0.5 1 d R U P A 1
C15 C 0.3210(5) 0.6516(3) 0.4346(5) 0.0310(15) Uiso 0.5 1 d D . P A 1
H15A H 0.386571 0.629038 0.454713 0.037 Uiso 0.5 1 calc R U P A 1
C16 C 0.3413(8) 0.7164(4) 0.4103(8) 0.060(3) Uiso 0.5 1 d D . P A 1
H16A H 0.378617 0.717402 0.355055 0.09 Uiso 0.5 1 calc R U P A 1
H16B H 0.276702 0.738107 0.390364 0.09 Uiso 0.5 1 calc R U P A 1
H16C H 0.381851 0.736106 0.46942 0.09 Uiso 0.5 1 calc R U P A 1
C17 C 0.3390(10) 0.3472(7) 0.3979(4) 0.037(4) Uiso 0.65 1 d . . P A 1
C18 C 0.4274(6) 0.3117(4) 0.4253(4) 0.0542(18) Uiso 0.65 1 d . . P A 1
H18A H 0.492583 0.329777 0.431122 0.065 Uiso 0.65 1 calc R U P A 1
C19 C 0.4179(7) 0.2497(4) 0.4438(5) 0.071(2) Uiso 0.65 1 d . . P A 1
H19A H 0.4775 0.225554 0.461408 0.085 Uiso 0.65 1 calc R U P A 1
C20 C 0.3255(8) 0.2228(6) 0.4373(6) 0.071(3) Uiso 0.65 1 d . . P A 1
H20A H 0.32047 0.18063 0.451985 0.085 Uiso 0.65 1 calc R U P A 1
C21 C 0.2336(11) 0.2601(7) 0.4070(7) 0.062(4) Uiso 0.65 1 d . . P A 1
H21A H 0.167783 0.242674 0.400202 0.075 Uiso 0.65 1 calc R U P A 1
C22 C 0.2461(8) 0.3205(5) 0.3892(6) 0.048(3) Uiso 0.65 1 d . . P A 1
H22A H 0.187316 0.345115 0.369786 0.058 Uiso 0.65 1 calc R U P A 1
S2B S 0.1614(5) 0.4536(3) 0.3803(5) 0.044(4) Uani 0.35 1 d . . P B 2
N4B N 0.151(2) 0.5292(13) 0.3871(6) 0.033(3) Uiso 0.35 1 d . . P B 2
N5B N 0.3232(12) 0.5153(8) 0.3898(6) 0.018(2) Uiso 0.35 1 d . . P B 2
N6B N 0.3492(18) 0.4160(12) 0.3812(9) 0.023(5) Uiso 0.35 1 d . . P B 2
H8B H 0.417927 0.426361 0.389575 0.028 Uiso 0.35 1 d R U P B 2
C12B C 0.2418(12) 0.5509(7) 0.3912(5) 0.028(3) Uiso 0.35 1 d . . P B 2
C13B C 0.2968(16) 0.4630(10) 0.3843(6) 0.012(4) Uiso 0.35 1 d . . P B 2
C14B C 0.2515(13) 0.6186(8) 0.3980(9) 0.073(4) Uiso 0.35 1 d D . P B 2
H14C H 0.18213 0.635998 0.382515 0.087 Uiso 0.35 1 calc R U P B 2
H14D H 0.280367 0.629007 0.468609 0.087 Uiso 0.35 1 calc R U P B 2
O2B O 0.2752(10) 0.6320(6) 0.2359(9) 0.093(4) Uiso 0.35 1 d D . P B 2
H2B H 0.295813 0.602389 0.204873 0.112 Uiso 0.35 1 d R U P B 2
C15B C 0.3110(15) 0.6495(8) 0.3363(12) 0.093(6) Uiso 0.35 1 d D . P B 2
H15B H 0.383855 0.637379 0.357096 0.112 Uiso 0.35 1 calc R U P B 2
C16B C 0.3004(14) 0.7192(7) 0.3508(13) 0.072(4) Uiso 0.35 1 d D . P B 2
H16D H 0.325895 0.729694 0.42123 0.108 Uiso 0.35 1 calc R U P B 2
H16E H 0.339784 0.741017 0.30837 0.108 Uiso 0.35 1 calc R U P B 2
H16F H 0.228695 0.730816 0.332 0.108 Uiso 0.35 1 calc R U P B 2
C17B C 0.3427(19) 0.3477(13) 0.3882(7) 0.031(6) Uiso 0.35 1 d . . P B 2
C18B C 0.4173(9) 0.3098(6) 0.3726(7) 0.040(3) Uiso 0.35 1 d . . P B 2
H18B H 0.477616 0.326097 0.356252 0.048 Uiso 0.35 1 calc R U P B 2
C19B C 0.4064(11) 0.2462(7) 0.3803(8) 0.059(4) Uiso 0.35 1 d . . P B 2
H19B H 0.45976 0.220023 0.369703 0.071 Uiso 0.35 1 calc R U P B 2
C20B C 0.3176(13) 0.2211(9) 0.4035(9) 0.061(4) Uiso 0.35 1 d . . P B 2
H20B H 0.309428 0.178212 0.407179 0.073 Uiso 0.35 1 calc R U P B 2
C21B C 0.2485(15) 0.2572(10) 0.4195(9) 0.039(5) Uiso 0.35 1 d . . P B 2
H21B H 0.189818 0.239591 0.437269 0.047 Uiso 0.35 1 calc R U P B 2
C22B C 0.2517(12) 0.3214(8) 0.4130(9) 0.036(4) Uiso 0.35 1 d . . P B 2
H22B H 0.196917 0.346108 0.424333 0.043 Uiso 0.35 1 calc R U P B 2
C14C C 0.2522(4) 0.6184(3) 0.3459(4) 0.0304(12) Uiso 0.15 1 d D . P C 3
H14E H 0.219404 0.640566 0.284079 0.036 Uiso 0.15 1 d R U P C 3
H14F H 0.219404 0.640566 0.284079 0.036 Uiso 0.15 1 d R U P C 3
O2C O 0.3286(11) 0.6426(7) 0.5094(10) 0.024(3) Uiso 0.15 1 d D . P C 3
H2C H 0.338824 0.643229 0.573102 0.029 Uiso 0.15 1 d R U P C 3
C15C C 0.251(2) 0.6622(10) 0.4313(16) 0.087(12) Uiso 0.15 1 d D . P C 3
H15C H 0.183981 0.661432 0.452567 0.104 Uiso 0.15 1 calc R U P C 3
C16C C 0.277(2) 0.7263(10) 0.403(2) 0.042(6) Uiso 0.15 1 d D . P C 3
H16G H 0.224429 0.741258 0.348389 0.063 Uiso 0.15 1 calc R U P C 3
H16H H 0.281804 0.753187 0.461332 0.063 Uiso 0.15 1 calc R U P C 3
H16I H 0.342794 0.725897 0.381156 0.063 Uiso 0.15 1 calc R U P C 3
C23 C 0.7841(3) 0.54281(18) 0.8693(3) 0.0308(8) Uani 1 1 d . . . . .
C24 C 0.8615(3) 0.50009(18) 0.8711(3) 0.0310(8) Uani 1 1 d . . . . .
H24A H 0.846383 0.457803 0.872815 0.037 Uiso 1 1 calc R U . . .
C25 C 0.9596(3) 0.51850(18) 0.8704(3) 0.0309(8) Uani 1 1 d . . . . .
C26 C 0.9821(3) 0.58087(18) 0.8707(3) 0.0327(8) Uani 1 1 d . . . . .
C27 C 0.9046(3) 0.62324(18) 0.8680(3) 0.0342(8) Uani 1 1 d . . . . .
H27A H 0.919386 0.665576 0.866566 0.041 Uiso 1 1 calc R U . . .
C28 C 0.8064(3) 0.60445(18) 0.8675(3) 0.0320(8) Uani 1 1 d . . . . .
H28A H 0.754096 0.633819 0.865886 0.038 Uiso 1 1 calc R U . . .
C29 C 0.6800(3) 0.52062(18) 0.8694(3) 0.0322(8) Uani 1 1 d . . . . .
C30 C 1.0180(3) 0.41608(19) 0.8669(3) 0.0391(9) Uani 1 1 d . . . . .
H30A H 1.080791 0.393208 0.867102 0.059 Uiso 1 1 calc R U . . .
H30B H 0.98978 0.404577 0.925558 0.059 Uiso 1 1 calc R U . . .
H30C H 0.968699 0.40664 0.805644 0.059 Uiso 1 1 calc R U . . .
C31 C 0.6803(2) 0.53463(16) 0.3727(2) 0.0271(7) Uani 1 1 d . . . . .
C32 C 0.7581(2) 0.49205(17) 0.3743(2) 0.0278(7) Uani 1 1 d . . . . .
H32A H 0.743485 0.449667 0.37516 0.033 Uiso 1 1 calc R U . . .
C33 C 0.8564(2) 0.51132(17) 0.3746(2) 0.0276(7) Uani 1 1 d . . . . .
C34 C 0.8782(2) 0.57406(17) 0.3733(2) 0.0275(7) Uani 1 1 d . . . . .
C35 C 0.8001(3) 0.61580(17) 0.3713(3) 0.0307(8) Uani 1 1 d . . . . .
H35A H 0.814236 0.658229 0.369976 0.037 Uiso 1 1 calc R U . . .
C36 C 0.7015(3) 0.59629(17) 0.3711(2) 0.0298(8) Uani 1 1 d . . . . .
H36A H 0.648682 0.625326 0.369795 0.036 Uiso 1 1 calc R U . . .
C37 C 0.5769(3) 0.51172(17) 0.3724(3) 0.0305(8) Uani 1 1 d . . . . .
C38 C 0.9169(3) 0.40951(18) 0.3758(3) 0.0390(9) Uani 1 1 d . . . . .
H38A H 0.979939 0.386508 0.378141 0.059 Uiso 1 1 calc R U . . .
H38B H 0.887293 0.398822 0.43401 0.059 Uiso 1 1 calc R U . . .
H38C H 0.868745 0.399395 0.31413 0.059 Uiso 1 1 calc R U . . .

loop_
_atom_site_aniso_label
_atom_site_aniso_U_11
_atom_site_aniso_U_22
_atom_site_aniso_U_33
_atom_site_aniso_U_23
_atom_site_aniso_U_13
_atom_site_aniso_U_12
S1 0.0221(4) 0.0640(7) 0.0333(5) 0.0015(4) 0.0074(3) -0.0030(4)
O1 0.112(3) 0.047(2) 0.077(3) -0.0116(19) 0.021(2) -0.017(2)
O3 0.0235(12) 0.0477(18) 0.0637(19) -0.0113(14) 0.0118(12) -0.0050(11)
O4 0.0197(11) 0.0428(16) 0.0503(16) -0.0003(12) 0.0099(11) 0.0018(10)
O5 0.0282(13) 0.0404(17) 0.0573(18) -0.0071(13) 0.0168(12) -0.0035(11)
O6 0.0244(12) 0.0412(16) 0.0479(16) -0.0019(12) 0.0064(11) 0.0082(11)
O7 0.0177(11) 0.0365(15) 0.0518(16) 0.0013(12) 0.0094(10) -0.0021(10)
O8 0.0217(12) 0.0341(15) 0.078(2) 0.0043(14) 0.0147(12) 0.0004(11)
O9 0.0245(12) 0.0324(16) 0.085(2) -0.0098(14) 0.0169(13) -0.0028(11)
O10 0.0208(11) 0.0332(14) 0.0513(16) -0.0002(12) 0.0101(11) -0.0004(10)
N1 0.0240(15) 0.065(2) 0.0334(17) -0.0049(16) 0.0048(12) 0.0052(15)
N2 0.0234(14) 0.0437(19) 0.0374(17) -0.0100(14) 0.0063(12) 0.0012(13)
N3 0.0256(14) 0.045(2) 0.0373(17) -0.0022(14) 0.0070(13) -0.0006(13)
C1 0.0258(17) 0.059(3) 0.033(2) -0.0133(18) 0.0042(15) 0.0068(17)
C2 0.0217(16) 0.049(2) 0.0234(17) -0.0035(15) 0.0052(13) 0.0019(15)
C3 0.040(2) 0.054(3) 0.056(3) -0.022(2) -0.003(2) 0.013(2)
C4 0.035(2) 0.043(3) 0.098(4) -0.016(3) 0.005(2) 0.0058(19)
C5 0.089(4) 0.052(4) 0.125(6) -0.023(4) -0.016(4) -0.008(3)
C6 0.0323(19) 0.042(2) 0.041(2) 0.0079(18) -0.0015(16) 0.0015(16)
C7 0.059(3) 0.044(3) 0.074(3) 0.006(2) 0.015(2) 0.016(2)
C8 0.109(5) 0.047(4) 0.119(6) -0.007(3) 0.010(4) 0.034(4)
C9 0.073(4) 0.041(3) 0.202(9) 0.014(5) -0.007(5) -0.005(3)
C10 0.072(4) 0.054(4) 0.222(10) 0.040(5) 0.034(5) -0.002(3)
C11 0.053(3) 0.061(3) 0.097(4) 0.023(3) 0.021(3) -0.006(2)
S2 0.024(2) 0.0126(10) 0.038(3) 0.0008(11) 0.0090(16) -0.0031(10)
N4 0.025(3) 0.031(3) 0.025(3) -0.005(4) 0.005(4) 0.0029(18)
N5 0.023(3) 0.043(3) 0.018(3) -0.006(3) 0.001(3) -0.0036(19)
N6 0.015(3) 0.026(5) 0.048(5) -0.002(2) 0.007(2) 0.010(3)
C12 0.022(3) 0.045(4) 0.013(3) 0.001(3) 0.006(3) 0.003(2)
C13 0.031(5) 0.019(5) 0.033(4) -0.007(3) -0.001(3) -0.009(4)
S2B 0.012(4) 0.104(7) 0.015(4) -0.001(3) -0.003(3) 0.002(3)
C23 0.0259(17) 0.044(2) 0.0234(17) -0.0011(15) 0.0061(13) -0.0001(15)
C24 0.0293(17) 0.038(2) 0.0265(18) -0.0019(15) 0.0066(14) 0.0002(15)
C25 0.0243(16) 0.043(2) 0.0251(17) -0.0009(15) 0.0053(13) 0.0045(15)
C26 0.0230(16) 0.046(2) 0.0302(18) -0.0068(16) 0.0066(14) -0.0058(15)
C27 0.0311(18) 0.036(2) 0.036(2) -0.0052(16) 0.0089(15) -0.0020(15)
C28 0.0246(16) 0.042(2) 0.0301(18) -0.0041(16) 0.0070(14) 0.0033(15)
C29 0.0259(17) 0.044(2) 0.0275(18) -0.0032(16) 0.0068(14) 0.0021(15)
C30 0.0296(18) 0.043(2) 0.046(2) 0.0017(18) 0.0106(16) 0.0080(16)
C31 0.0205(15) 0.036(2) 0.0245(17) -0.0003(14) 0.0040(13) 0.0010(14)
C32 0.0243(16) 0.0306(19) 0.0287(17) -0.0015(14) 0.0052(13) -0.0027(14)
C33 0.0228(16) 0.036(2) 0.0251(17) -0.0016(15) 0.0068(13) -0.0006(14)
C34 0.0209(15) 0.036(2) 0.0251(17) 0.0004(14) 0.0032(13) -0.0045(14)
C35 0.0275(17) 0.0316(19) 0.0334(19) 0.0036(15) 0.0066(14) -0.0015(14)
C36 0.0257(16) 0.036(2) 0.0276(18) 0.0015(15) 0.0039(13) 0.0032(14)
C37 0.0261(17) 0.034(2) 0.0314(18) -0.0014(15) 0.0047(14) 0.0019(14)
C38 0.0258(17) 0.033(2) 0.060(3) 0.0001(18) 0.0123(17) 0.0012(15)

loop_
_atom_type_symbol
_atom_type_description
_atom_type_scat_dispersion_real
_atom_type_scat_dispersion_imag
_atom_type_scat_source
C C 0.0181 0.0091 'International Tables Vol C Tables 4.2.6.8 and 6.1.1.4'
H H 0 0 'International Tables Vol C Tables 4.2.6.8 and 6.1.1.4'
N N 0.0311 0.018 'International Tables Vol C Tables 4.2.6.8 and 6.1.1.4'
O O 0.0492 0.0322 'International Tables Vol C Tables 4.2.6.8 and 6.1.1.4'
S S 0.3331 0.5567 'International Tables Vol C Tables 4.2.6.8 and 6.1.1.4'

loop_
_geom_angle_atom_site_label_1
_geom_angle_atom_site_label_2
_geom_angle_atom_site_label_3
_geom_angle
_geom_angle_site_symmetry_1
_geom_angle_site_symmetry_3
_geom_angle_publ_flag
N1 S1 C2 91.86(18) . . ?
C4 O1 H1 103.4 . . ?
C26 O3 H3 107 . . ?
C29 O4 H4 111 . . ?
C25 O6 C30 116.9(3) . . ?
C34 O7 H5 118.1 . . ?
C37 O8 H6 107.2 . . ?
C33 O10 C38 115.6(3) . . ?
C1 N1 S1 108.9(3) . . ?
C2 N2 C1 109.6(3) . . ?
C2 N3 C6 125.4(3) . . ?
C2 N3 H7 117.3 . . ?
C6 N3 H7 117.3 . . ?
N1 C1 N2 118.4(4) . . ?
N1 C1 C3 120.9(4) . . ?
N2 C1 C3 120.7(4) . . ?
N2 C2 N3 122.1(3) . . ?
N2 C2 S1 111.2(3) . . ?
N3 C2 S1 126.6(3) . . ?
C1 C3 C4 115.0(4) . . ?
C1 C3 H3A 108.5 . . ?
C4 C3 H3A 108.5 . . ?
C1 C3 H3B 108.5 . . ?
C4 C3 H3B 108.5 . . ?
H3A C3 H3B 107.5 . . ?
O1 C4 C5 109.0(5) . . ?
O1 C4 C3 110.7(4) . . ?
C5 C4 C3 112.3(5) . . ?
O1 C4 H4A 108.3 . . ?
C5 C4 H4A 108.3 . . ?
C3 C4 H4A 108.3 . . ?
C4 C5 H5A 109.5 . . ?
C4 C5 H5B 109.5 . . ?
H5A C5 H5B 109.5 . . ?
C4 C5 H5C 109.5 . . ?
H5A C5 H5C 109.5 . . ?
H5B C5 H5C 109.5 . . ?
C7 C6 C11 119.9(5) . . ?
C7 C6 N3 118.6(4) . . ?
C11 C6 N3 121.5(4) . . ?
C6 C7 C8 119.0(5) . . ?
C6 C7 H7A 120.5 . . ?
C8 C7 H7A 120.5 . . ?
C9 C8 C7 119.8(6) . . ?
C9 C8 H8A 120.1 . . ?
C7 C8 H8A 120.1 . . ?
C10 C9 C8 120.4(6) . . ?
C10 C9 H9A 119.8 . . ?
C8 C9 H9A 119.8 . . ?
C9 C10 C11 120.9(7) . . ?
C9 C10 H10A 119.5 . . ?
C11 C10 H10A 119.5 . . ?
C10 C11 C6 119.9(6) . . ?
C10 C11 H11A 120.1 . . ?
C6 C11 H11A 120.1 . . ?
N4 S2 C13 95.1(6) . . ?
C12 N4 S2 109.3(8) . . ?
C12 N5 C13 110.0(8) . . ?
C17 N6 C13 123.3(10) . . ?
C17 N6 H8 120.6 . . ?
C13 N6 H8 115.7 . . ?
N4 C12 N5 116.9(8) . . ?
N4 C12 C14 122.4(7) . . ?
N5 C12 C14 120.6(6) . . ?
N6 C13 N5 117.4(10) . . ?
N6 C13 S2 133.9(9) . . ?
N5 C13 S2 108.7(9) . . ?
C15 O2 H2 122.7 . . ?
C12 C14 C15 115.8(4) . . ?
C12 C14 H14A 122.5 . . ?
C15 C14 H14A 121.7 . . ?
C12 C14 H14B 122.5 . . ?
C15 C14 H14B 121.7 . . ?
H14A C14 H14B 0 . . ?
O2 C15 C16 108.6(6) . . ?
O2 C15 C14 106.1(5) . . ?
C16 C15 C14 112.3(6) . . ?
O2 C15 H15A 109.9 . . ?
C16 C15 H15A 109.9 . . ?
C14 C15 H15A 109.9 . . ?
C15 C16 H16A 109.5 . . ?
C15 C16 H16B 109.5 . . ?
H16A C16 H16B 109.5 . . ?
C15 C16 H16C 109.5 . . ?
H16A C16 H16C 109.5 . . ?
H16B C16 H16C 109.5 . . ?
N6 C17 C22 127.3(12) . . ?
N6 C17 C18 112.9(11) . . ?
C22 C17 C18 119.8(13) . . ?
C19 C18 C17 119.0(10) . . ?
C19 C18 H18A 120.5 . . ?
C17 C18 H18A 120.5 . . ?
C20 C19 C18 121.7(9) . . ?
C20 C19 H19A 119.1 . . ?
C18 C19 H19A 119.1 . . ?
C19 C20 C21 118.8(11) . . ?
C19 C20 H20A 120.6 . . ?
C21 C20 H20A 120.6 . . ?
C22 C21 C20 117.7(13) . . ?
C22 C21 H21A 121.2 . . ?
C20 C21 H21A 121.2 . . ?
C17 C22 C21 123.0(12) . . ?
C17 C22 H22A 118.5 . . ?
C21 C22 H22A 118.5 . . ?
N4B S2B C13B 88.9(13) . . ?
C12B N4B S2B 106(2) . . ?
C13B N5B C12B 109.0(17) . . ?
C13B N6B C17B 141(2) . . ?
C13B N6B H8B 110.2 . . ?
C17B N6B H8B 107.5 . . ?
N4B C12B N5B 123.0(19) . . ?
N4B C12B C14B 115.9(18) . . ?
N5B C12B C14B 121.1(15) . . ?
N5B C13B N6B 129(2) . . ?
N5B C13B S2B 113.0(17) . . ?
N6B C13B S2B 118.1(19) . . ?
C15B C14B C12B 119.0(13) . . ?
C15B C14B H14C 107.6 . . ?
C12B C14B H14C 107.6 . . ?
C15B C14B H14D 107.6 . . ?
C12B C14B H14D 107.6 . . ?
H14C C14B H14D 107 . . ?
C15B O2B H2B 127.3 . . ?
O2B C15B C14B 108.3(13) . . ?
O2B C15B C16B 111.6(14) . . ?
C14B C15B C16B 108.3(14) . . ?
O2B C15B H15B 109.5 . . ?
C14B C15B H15B 109.5 . . ?
C16B C15B H15B 109.5 . . ?
C15B C16B H16D 109.5 . . ?
C15B C16B H16E 109.5 . . ?
H16D C16B H16E 109.5 . . ?
C15B C16B H16F 109.5 . . ?
H16D C16B H16F 109.5 . . ?
H16E C16B H16F 109.5 . . ?
C18B C17B C22B 118(2) . . ?
C18B C17B N6B 123(2) . . ?
C22B C17B N6B 118(2) . . ?
C17B C18B C19B 120.5(16) . . ?
C17B C18B H18B 119.7 . . ?
C19B C18B H18B 119.7 . . ?
C20B C19B C18B 120.6(15) . . ?
C20B C19B H19B 119.7 . . ?
C18B C19B H19B 119.7 . . ?
C21B C20B C19B 118.4(19) . . ?
C21B C20B H20B 120.8 . . ?
C19B C20B H20B 120.8 . . ?
C20B C21B C22B 125.3(19) . . ?
C20B C21B H21B 117.3 . . ?
C22B C21B H21B 117.3 . . ?
C21B C22B C17B 116.7(18) . . ?
C21B C22B H22B 121.6 . . ?
C17B C22B H22B 121.6 . . ?
C15C C14C H14E 105.7 . . ?
C15C C14C H14F 105.7 . . ?
H14E C14C H14F 0 . . ?
C15C O2C H2C 135.8 . . ?
O2C C15C C14C 105.8(16) . . ?
O2C C15C C16C 108(2) . . ?
C14C C15C C16C 111.0(19) . . ?
O2C C15C H15C 110.8 . . ?
C14C C15C H15C 110.8 . . ?
C16C C15C H15C 110.8 . . ?
C15C C16C H16G 109.5 . . ?
C15C C16C H16H 109.5 . . ?
H16G C16C H16H 109.5 . . ?
C15C C16C H16I 109.5 . . ?
H16G C16C H16I 109.5 . . ?
H16H C16C H16I 109.5 . . ?
C28 C23 C24 119.4(3) . . ?
C28 C23 C29 121.9(3) . . ?
C24 C23 C29 118.6(3) . . ?
C25 C24 C23 120.8(4) . . ?
C25 C24 H24A 119.6 . . ?
C23 C24 H24A 119.6 . . ?
O6 C25 C24 124.8(4) . . ?
O6 C25 C26 115.8(3) . . ?
C24 C25 C26 119.5(3) . . ?
O3 C26 C27 117.4(4) . . ?
O3 C26 C25 123.1(3) . . ?
C27 C26 C25 119.5(3) . . ?
C28 C27 C26 120.7(4) . . ?
C28 C27 H27A 119.7 . . ?
C26 C27 H27A 119.7 . . ?
C27 C28 C23 120.1(3) . . ?
C27 C28 H28A 120 . . ?
C23 C28 H28A 120 . . ?
O5 C29 O4 123.2(3) . . ?
O5 C29 C23 123.1(3) . . ?
O4 C29 C23 113.7(3) . . ?
O6 C30 H30A 109.5 . . ?
O6 C30 H30B 109.5 . . ?
H30A C30 H30B 109.5 . . ?
O6 C30 H30C 109.5 . . ?
H30A C30 H30C 109.5 . . ?
H30B C30 H30C 109.5 . . ?
C36 C31 C32 119.9(3) . . ?
C36 C31 C37 122.0(3) . . ?
C32 C31 C37 118.2(3) . . ?
C33 C32 C31 120.3(3) . . ?
C33 C32 H32A 119.8 . . ?
C31 C32 H32A 119.8 . . ?
O10 C33 C32 125.1(3) . . ?
O10 C33 C34 115.0(3) . . ?
C32 C33 C34 119.9(3) . . ?
O7 C34 C35 118.3(3) . . ?
O7 C34 C33 122.5(3) . . ?
C35 C34 C33 119.1(3) . . ?
C34 C35 C36 120.8(3) . . ?
C34 C35 H35A 119.6 . . ?
C36 C35 H35A 119.6 . . ?
C31 C36 C35 119.9(3) . . ?
C31 C36 H36A 120 . . ?
C35 C36 H36A 120 . . ?
O9 C37 O8 121.7(3) . . ?
O9 C37 C31 124.0(3) . . ?
O8 C37 C31 114.2(3) . . ?
O10 C38 H38A 109.5 . . ?
O10 C38 H38B 109.5 . . ?
H38A C38 H38B 109.5 . . ?
O10 C38 H38C 109.5 . . ?
H38A C38 H38C 109.5 . . ?
H38B C38 H38C 109.5 . . ?

loop_
_geom_bond_atom_site_label_1
_geom_bond_atom_site_label_2
_geom_bond_distance
_geom_bond_site_symmetry_2
_geom_bond_publ_flag
S1 N1 1.665(4) . ?
S1 C2 1.729(3) . ?
O1 C4 1.386(6) . ?
O1 H1 0.8499 . ?
O3 C26 1.353(4) . ?
O3 H3 0.9057 . ?
O4 C29 1.319(4) . ?
O4 H4 0.9489 . ?
O5 C29 1.221(5) . ?
O6 C25 1.365(4) . ?
O6 C30 1.429(5) . ?
O7 C34 1.345(4) . ?
O7 H5 0.837 . ?
O8 C37 1.312(4) . ?
O8 H6 0.7914 . ?
O9 C37 1.216(5) . ?
O10 C33 1.372(4) . ?
O10 C38 1.433(5) . ?
N1 C1 1.314(5) . ?
N2 C2 1.326(5) . ?
N2 C1 1.366(5) . ?
N3 C2 1.345(5) . ?
N3 C6 1.408(5) . ?
N3 H7 0.88 . ?
C1 C3 1.493(6) . ?
C3 C4 1.525(7) . ?
C3 H3A 0.99 . ?
C3 H3B 0.99 . ?
C4 C5 1.513(7) . ?
C4 H4A 1 . ?
C5 H5A 0.98 . ?
C5 H5B 0.98 . ?
C5 H5C 0.98 . ?
C6 C7 1.371(6) . ?
C6 C11 1.396(6) . ?
C7 C8 1.402(8) . ?
C7 H7A 0.95 . ?
C8 C9 1.376(10) . ?
C8 H8A 0.95 . ?
C9 C10 1.352(12) . ?
C9 H9A 0.95 . ?
C10 C11 1.359(9) . ?
C10 H10A 0.95 . ?
C11 H11A 0.95 . ?
S2 N4 1.666(13) . ?
S2 C13 1.673(14) . ?
N4 C12 1.322(14) . ?
N5 C12 1.373(11) . ?
N5 C13 1.422(14) . ?
N6 C17 1.36(2) . ?
N6 C13 1.388(19) . ?
N6 H8 0.9106 . ?
C12 C14 1.461(9) . ?
O2 C15 1.435(8) . ?
O2 H2 0.8999 . ?
C14 C15 1.550(8) . ?
C14 H14A 0.96 . ?
C14 H14B 0.96 . ?
C15 C16 1.496(10) . ?
C15 H15A 1 . ?
C16 H16A 0.98 . ?
C16 H16B 0.98 . ?
C16 H16C 0.98 . ?
C17 C22 1.361(17) . ?
C17 C18 1.407(16) . ?
C18 C19 1.392(12) . ?
C18 H18A 0.95 . ?
C19 C20 1.360(14) . ?
C19 H19A 0.95 . ?
C20 C21 1.471(18) . ?
C20 H20A 0.95 . ?
C21 C22 1.362(18) . ?
C21 H21A 0.95 . ?
C22 H22A 0.95 . ?
S2B N4B 1.67(3) . ?
S2B C13B 1.82(2) . ?
N4B C12B 1.30(3) . ?
N5B C13B 1.20(3) . ?
N5B C12B 1.35(2) . ?
N6B C13B 1.25(4) . ?
N6B C17B 1.50(4) . ?
N6B H8B 0.9346 . ?
C12B C14B 1.49(2) . ?
C14B C15B 1.434(16) . ?
C14B H14C 0.99 . ?
C14B H14D 0.99 . ?
O2B C15B 1.409(15) . ?
O2B H2B 0.8501 . ?
C15B C16B 1.550(16) . ?
C15B H15B 1 . ?
C16B H16D 0.98 . ?
C16B H16E 0.98 . ?
C16B H16F 0.98 . ?
C17B C18B 1.35(3) . ?
C17B C22B 1.45(3) . ?
C18B C19B 1.406(19) . ?
C18B H18B 0.95 . ?
C19B C20B 1.40(2) . ?
C19B H19B 0.95 . ?
C20B C21B 1.27(3) . ?
C20B H20B 0.95 . ?
C21B C22B 1.41(3) . ?
C21B H21B 0.95 . ?
C22B H22B 0.95 . ?
C14C C15C 1.508(19) . ?
C14C H14E 0.9968 . ?
C14C H14F 0.9968 . ?
O2C C15C 1.401(19) . ?
O2C H2C 0.85 . ?
C15C C16C 1.516(19) . ?
C15C H15C 1 . ?
C16C H16G 0.98 . ?
C16C H16H 0.98 . ?
C16C H16I 0.98 . ?
C23 C28 1.385(5) . ?
C23 C24 1.395(5) . ?
C23 C29 1.479(5) . ?
C24 C25 1.379(5) . ?
C24 H24A 0.95 . ?
C25 C26 1.400(6) . ?
C26 C27 1.390(5) . ?
C27 C28 1.379(5) . ?
C27 H27A 0.95 . ?
C28 H28A 0.95 . ?
C30 H30A 0.98 . ?
C30 H30B 0.98 . ?
C30 H30C 0.98 . ?
C31 C36 1.382(5) . ?
C31 C32 1.398(5) . ?
C31 C37 1.475(5) . ?
C32 C33 1.384(5) . ?
C32 H32A 0.95 . ?
C33 C34 1.407(5) . ?
C34 C35 1.387(5) . ?
C35 C36 1.391(5) . ?
C35 H35A 0.95 . ?
C36 H36A 0.95 . ?
C38 H38A 0.98 . ?
C38 H38B 0.98 . ?
C38 H38C 0.98 . ?

loop_
_geom_hbond_atom_site_label_D
_geom_hbond_atom_site_label_H
_geom_hbond_atom_site_label_A
_geom_hbond_distance_DH
_geom_hbond_distance_HA
_geom_hbond_distance_DA
_geom_hbond_angle_DHA
_geom_hbond_site_symmetry_A
_geom_hbond_publ_flag
O1 H1 O9 0.85 2.04 2.857(5) 159.9 3_666 yes
O3 H3 O6 0.91 2.24 2.735(4) 114.1 . yes
O3 H3 N1 0.91 1.93 2.733(4) 146.8 1_655 yes
O4 H4 N2 0.95 1.75 2.676(4) 164.4 . yes
O7 H5 N4 0.84 2 2.818(12) 165.5 1_655 yes
O7 H5 N4B 0.84 1.96 2.78(3) 163.9 1_655 yes
O8 H6 N5 0.79 1.91 2.686(8) 166.5 . yes
O8 H6 N5B 0.79 1.91 2.687(17) 168.2 . yes
N3 H7 O5 0.88 1.97 2.823(4) 163 . yes
C4 H4A O4 1 2.47 3.409(5) 155.9 . yes
C7 H7A O2B 0.95 2.6 3.503(14) 158.4 3_666 yes
C11 H11A S1 0.95 2.58 3.065(6) 111.7 . yes
N6 H8 O9 0.91 1.98 2.885(13) 170.1 . yes
O2 H2 O1 0.9 1.85 2.746(7) 179.7 . yes
C22 H22A S2 0.95 2.41 3.118(11) 131.3 . yes
N6B H8B O9 0.93 2.02 2.93(3) 164.1 . yes
O2B H2B O5 0.85 1.97 2.820(13) 179.4 3_666 yes
C18B H18B O1 0.95 2.6 3.538(13) 169.3 3_666 yes
C22B H22B S2B 0.95 2.45 3.139(18) 128.9 . yes
O2C H2C O1 0.85 1.87 2.722(14) 179.6 . yes

loop_
_geom_torsion_atom_site_label_1
_geom_torsion_atom_site_label_2
_geom_torsion_atom_site_label_3
_geom_torsion_atom_site_label_4
_geom_torsion
_geom_torsion_site_symmetry_1
_geom_torsion_site_symmetry_2
_geom_torsion_site_symmetry_3
_geom_torsion_site_symmetry_4
_geom_torsion_publ_flag
C2 S1 N1 C1 -0.8(3) . . . . ?
S1 N1 C1 N2 1.0(4) . . . . ?
S1 N1 C1 C3 -178.4(3) . . . . ?
C2 N2 C1 N1 -0.6(5) . . . . ?
C2 N2 C1 C3 178.8(4) . . . . ?
C1 N2 C2 N3 177.6(3) . . . . ?
C1 N2 C2 S1 -0.1(4) . . . . ?
C6 N3 C2 N2 -172.1(3) . . . . ?
C6 N3 C2 S1 5.3(5) . . . . ?
N1 S1 C2 N2 0.5(3) . . . . ?
N1 S1 C2 N3 -177.1(3) . . . . ?
N1 C1 C3 C4 -127.5(4) . . . . ?
N2 C1 C3 C4 53.2(5) . . . . ?
C1 C3 C4 O1 57.5(5) . . . . ?
C1 C3 C4 C5 179.5(4) . . . . ?
C2 N3 C6 C7 140.3(4) . . . . ?
C2 N3 C6 C11 -39.3(6) . . . . ?
C11 C6 C7 C8 3.9(7) . . . . ?
N3 C6 C7 C8 -175.6(5) . . . . ?
C6 C7 C8 C9 -1.2(9) . . . . ?
C7 C8 C9 C10 -1.5(12) . . . . ?
C8 C9 C10 C11 1.4(13) . . . . ?
C9 C10 C11 C6 1.4(11) . . . . ?
C7 C6 C11 C10 -4.1(8) . . . . ?
N3 C6 C11 C10 175.5(5) . . . . ?
C13 S2 N4 C12 0.02(15) . . . . ?
S2 N4 C12 N5 0.0(2) . . . . ?
S2 N4 C12 C14 179.93(19) . . . . ?
C13 N5 C12 N4 -0.1(3) . . . . ?
C13 N5 C12 C14 -180.0(2) . . . . ?
C17 N6 C13 N5 178.2(3) . . . . ?
C17 N6 C13 S2 -2.1(5) . . . . ?
C12 N5 C13 N6 179.9(2) . . . . ?
C12 N5 C13 S2 0.1(2) . . . . ?
N4 S2 C13 N6 -179.8(3) . . . . ?
N4 S2 C13 N5 -0.05(15) . . . . ?
N4 C12 C14 C15 113.5(5) . . . . ?
N5 C12 C14 C15 -66.6(5) . . . . ?
C12 C14 C15 O2 -68.7(7) . . . . ?
C12 C14 C15 C16 172.9(6) . . . . ?
C13 N6 C17 C22 14.1(5) . . . . ?
C13 N6 C17 C18 -165.7(4) . . . . ?
N6 C17 C18 C19 179.4(3) . . . . ?
C22 C17 C18 C19 -0.4(3) . . . . ?
C17 C18 C19 C20 -0.9(3) . . . . ?
C18 C19 C20 C21 1.8(6) . . . . ?
C19 C20 C21 C22 -1.4(7) . . . . ?
N6 C17 C22 C21 -179.1(5) . . . . ?
C18 C17 C22 C21 0.7(6) . . . . ?
C20 C21 C22 C17 0.2(8) . . . . ?
C13B S2B N4B C12B 0.06(15) . . . . ?
S2B N4B C12B N5B -0.1(2) . . . . ?
S2B N4B C12B C14B -179.85(18) . . . . ?
C13B N5B C12B N4B 0.1(3) . . . . ?
C13B N5B C12B C14B 179.9(2) . . . . ?
C12B N5B C13B N6B -180.0(3) . . . . ?
C12B N5B C13B S2B -0.1(2) . . . . ?
C17B N6B C13B N5B 169.0(8) . . . . ?
C17B N6B C13B S2B -10.9(8) . . . . ?
N4B S2B C13B N5B 0.02(17) . . . . ?
N4B S2B C13B N6B 179.9(2) . . . . ?
N4B C12B C14B C15B -135.3(13) . . . . ?
N5B C12B C14B C15B 44.9(14) . . . . ?
C12B C14B C15B O2B 53.7(19) . . . . ?
C12B C14B C15B C16B 174.9(13) . . . . ?
C13B N6B C17B C18B 174.4(9) . . . . ?
C13B N6B C17B C22B -5.6(10) . . . . ?
C22B C17B C18B C19B 0.0(3) . . . . ?
N6B C17B C18B C19B -180.0(3) . . . . ?
C17B C18B C19B C20B 0.5(3) . . . . ?
C18B C19B C20B C21B -1.5(7) . . . . ?
C19B C20B C21B C22B 2.0(10) . . . . ?
C20B C21B C22B C17B -1.5(9) . . . . ?
C18B C17B C22B C21B 0.3(6) . . . . ?
N6B C17B C22B C21B -179.7(5) . . . . ?
C28 C23 C24 C25 -0.5(5) . . . . ?
C29 C23 C24 C25 179.6(3) . . . . ?
C30 O6 C25 C24 2.4(5) . . . . ?
C30 O6 C25 C26 -178.1(3) . . . . ?
C23 C24 C25 O6 -178.8(3) . . . . ?
C23 C24 C25 C26 1.8(5) . . . . ?
O6 C25 C26 O3 -2.0(5) . . . . ?
C24 C25 C26 O3 177.5(3) . . . . ?
O6 C25 C26 C27 178.2(3) . . . . ?
C24 C25 C26 C27 -2.3(5) . . . . ?
O3 C26 C27 C28 -178.3(3) . . . . ?
C25 C26 C27 C28 1.5(5) . . . . ?
C26 C27 C28 C23 -0.2(5) . . . . ?
C24 C23 C28 C27 -0.3(5) . . . . ?
C29 C23 C28 C27 179.6(3) . . . . ?
C28 C23 C29 O5 177.5(3) . . . . ?
C24 C23 C29 O5 -2.5(5) . . . . ?
C28 C23 C29 O4 -2.8(5) . . . . ?
C24 C23 C29 O4 177.1(3) . . . . ?
C36 C31 C32 C33 0.2(5) . . . . ?
C37 C31 C32 C33 180.0(3) . . . . ?
C38 O10 C33 C32 2.7(5) . . . . ?
C38 O10 C33 C34 -178.2(3) . . . . ?
C31 C32 C33 O10 179.0(3) . . . . ?
C31 C32 C33 C34 0.0(5) . . . . ?
O10 C33 C34 O7 0.1(5) . . . . ?
C32 C33 C34 O7 179.2(3) . . . . ?
O10 C33 C34 C35 -179.4(3) . . . . ?
C32 C33 C34 C35 -0.3(5) . . . . ?
O7 C34 C35 C36 -179.2(3) . . . . ?
C33 C34 C35 C36 0.4(5) . . . . ?
C32 C31 C36 C35 -0.2(5) . . . . ?
C37 C31 C36 C35 -179.9(3) . . . . ?
C34 C35 C36 C31 -0.1(5) . . . . ?
C36 C31 C37 O9 176.5(4) . . . . ?
C32 C31 C37 O9 -3.3(5) . . . . ?
C36 C31 C37 O8 -3.3(5) . . . . ?
C32 C31 C37 O8 177.0(3) . . . . ?
